data_7103349
loop_
_publ_author_name
'Zhao, Wei'
'Tang, Qin'
'Chan, Hoi Shan'
'Xu, Jianbin'
'Lo, Ka Yuen'
'Miao, Qian'

_publ_section_title
;
 Transistors from a conjugated macrocycle molecule: field and photo
 effects.
;
_journal_issue 36
_journal_name_full 'Chemical communications (Cambridge, England)'
_journal_page_first 4324
_journal_page_last 4326
_journal_paper_doi 10.1039/b806601a
_journal_year 2008
_chemical_formula_sum 'C48 H40 O2'
_chemical_formula_weight 648.80
_chemical_name_common 'Cyclic Bis(1,8-diethynyl-9-hexyloxy-anthracene)'
_chemical_name_systematic
;
?
;
_space_group_IT_number 2
_symmetry_cell_setting triclinic
_symmetry_space_group_name_Hall '-P 1'
_symmetry_space_group_name_H-M 'P -1'
_atom_sites_solution_hydrogens geom
_atom_sites_solution_primary direct
_atom_sites_solution_secondary difmap
_audit_creation_method SHELXL-97
_cell_angle_alpha 75.067(2)
_cell_angle_beta 67.838(2)
_cell_angle_gamma 69.165(2)
_cell_formula_units_Z 1
_cell_length_a 8.9279(8)
_cell_length_b 10.0248(9)
_cell_length_c 11.7180(10)
_cell_measurement_temperature 296(2)
_cell_volume 898.48(14)
_computing_cell_refinement 'BRUKER APEXII CCD DIFFRACTOMETER'
_computing_data_collection 'BRUKER APEXII CCD DIFFRACTOMETER'
_computing_data_reduction 'BRUKER APEXII CCD DIFFRACTOMETER'
_computing_molecular_graphics 'SIEMENS SHELXTL'
_computing_publication_material 'SIEMENS SHELXTL'
_computing_structure_refinement 'SHELXL-97 (Sheldrick, 1997)'
_computing_structure_solution 'SHELXS-97 (Sheldrick, 1990)'
_diffrn_ambient_temperature 296(2)
_diffrn_measured_fraction_theta_full 0.966
_diffrn_measured_fraction_theta_max 0.966
_diffrn_measurement_device_type 'BRUKER APEXII CCD DIFFRACTOMETER'
_diffrn_measurement_method 'OMEGA SCAN'
_diffrn_radiation_monochromator graphite
_diffrn_radiation_source 'fine-focus sealed tube'
_diffrn_radiation_type MoK\a
_diffrn_radiation_wavelength 0.71073
_diffrn_reflns_av_R_equivalents 0.0247
_diffrn_reflns_av_sigmaI/netI 0.0349
_diffrn_reflns_limit_h_max 10
_diffrn_reflns_limit_h_min -7
_diffrn_reflns_limit_k_max 11
_diffrn_reflns_limit_k_min -11
_diffrn_reflns_limit_l_max 13
_diffrn_reflns_limit_l_min -13
_diffrn_reflns_number 7913
_diffrn_reflns_theta_full 25.00
_diffrn_reflns_theta_max 25.00
_diffrn_reflns_theta_min 2.69
_exptl_absorpt_coefficient_mu 0.071
_exptl_absorpt_correction_T_max 1.000
_exptl_absorpt_correction_T_min 0.60
_exptl_absorpt_correction_type multi-scan
_exptl_absorpt_process_details SADABS
_exptl_crystal_colour orange
_exptl_crystal_density_diffrn 1.199
_exptl_crystal_density_method 'not measured'
_exptl_crystal_description block
_exptl_crystal_F_000 344
_exptl_crystal_size_max 0.30
_exptl_crystal_size_mid 0.20
_exptl_crystal_size_min 0.10
_refine_diff_density_max 0.702
_refine_diff_density_min -0.405
_refine_diff_density_rms 0.059
_refine_ls_extinction_method none
_refine_ls_goodness_of_fit_ref 1.049
_refine_ls_hydrogen_treatment riding
_refine_ls_matrix_type full
_refine_ls_number_parameters 236
_refine_ls_number_reflns 3059
_refine_ls_number_restraints 16
_refine_ls_restrained_S_all 1.085
_refine_ls_R_factor_all 0.1624
_refine_ls_R_factor_gt 0.1102
_refine_ls_shift/su_max 0.001
_refine_ls_shift/su_mean 0.000
_refine_ls_structure_factor_coef Fsqd
_refine_ls_weighting_details 'calc w=1/[\s^2^(Fo^2^)+(0.1828P)^2^+0.9951P] where P=(Fo^2^+2Fc^2^)/3'
_refine_ls_weighting_scheme calc
_refine_ls_wR_factor_gt 0.3108
_refine_ls_wR_factor_ref 0.3683
_reflns_number_gt 1736
_reflns_number_total 3059
_reflns_threshold_expression >2sigma(I)
_cod_data_source_file b806601a.txt
_cod_data_source_block CBDEA-OC6
_cod_depositor_comments
;
The following automatic conversions were performed:
'_symmetry_cell_setting' value 'Triclinic' changed to 'triclinic'
according to '/home/saulius/struct/CIF-dictionaries/cif_core.dic'
dictionary named 'cif_core.dic' version 2.4.1 from 2010-06-29.

Automatic conversion script
Id: cif_fix_enum 1527 2010-12-29 10:47:43Z saulius 
;
_cod_original_sg_symbol_H-M P-1
_cod_database_code 7103349

loop_
_symmetry_equiv_pos_as_xyz
'x, y, z'
'-x, -y, -z'

loop_
_atom_site_label
_atom_site_type_symbol
_atom_site_fract_x
_atom_site_fract_y
_atom_site_fract_z
_atom_site_U_iso_or_equiv
_atom_site_adp_type
_atom_site_occupancy
_atom_site_symmetry_multiplicity
_atom_site_calc_flag
_atom_site_refinement_flags
_atom_site_disorder_assembly
_atom_site_disorder_group
O1 O -0.1128(6) 0.5364(5) 0.6915(6) 0.125(2) Uani 1 1 d D . .
C1 C -0.7776(12) 0.8482(11) 0.4608(9) 0.161(4) Uani 1 1 d . . .
H1A H -0.8509 0.9450 0.4559 0.242 Uiso 1 1 calc R . .
H1B H -0.8441 0.7822 0.5020 0.242 Uiso 1 1 calc R . .
H1C H -0.7104 0.8260 0.3783 0.242 Uiso 1 1 calc R . .
C2 C -0.6669(12) 0.8349(12) 0.5308(9) 0.158(4) Uani 1 1 d . . .
H2A H -0.6032 0.9042 0.4896 0.189 Uiso 1 1 calc R . .
H2B H -0.7364 0.8603 0.6130 0.189 Uiso 1 1 calc R . .
C3 C -0.5503(10) 0.6944(9) 0.5445(7) 0.120(3) Uani 1 1 d . . .
H3A H -0.4836 0.6677 0.4623 0.144 Uiso 1 1 calc R . .
H3B H -0.6143 0.6257 0.5883 0.144 Uiso 1 1 calc R . .
C4 C -0.4281(10) 0.6808(10) 0.6149(7) 0.119(3) Uani 1 1 d . A .
H4A H -0.3470 0.7334 0.5641 0.143 Uiso 1 1 calc R . .
H4B H -0.4913 0.7220 0.6917 0.143 Uiso 1 1 calc R . .
C5 C -0.3373(12) 0.5253(11) 0.6435(9) 0.147(3) Uani 1 1 d DU . .
C6 C -0.1511(19) 0.522(3) 0.5918(13) 0.129(12) Uani 0.277(17) 1 d PDU A 1
C6' C -0.2628(10) 0.5083(11) 0.7509(6) 0.093(4) Uani 0.723(17) 1 d PD A 2
C7 C -0.0112(6) 0.5223(6) 0.7608(5) 0.0744(15) Uani 1 1 d . . .
C8 C -0.0209(6) 0.6464(5) 0.7994(4) 0.0631(13) Uani 1 1 d . . .
C9 C -0.1449(7) 0.7807(7) 0.7820(5) 0.0802(17) Uani 1 1 d . A .
H9A H -0.2214 0.7868 0.7433 0.096 Uiso 1 1 calc R . .
C10 C -0.1517(7) 0.8983(6) 0.8213(5) 0.0775(16) Uani 1 1 d . . .
H10A H -0.2345 0.9843 0.8109 0.093 Uiso 1 1 calc R A .
C11 C -0.0367(6) 0.8933(5) 0.8772(4) 0.0659(13) Uani 1 1 d . A .
H11A H -0.0433 0.9765 0.9025 0.079 Uiso 1 1 calc R . .
C12 C 0.0865(5) 0.7678(5) 0.8958(4) 0.0538(11) Uani 1 1 d . . .
C13 C 0.0951(5) 0.6383(5) 0.8591(4) 0.0497(11) Uani 1 1 d . A .
C14 C 0.2157(5) 0.5080(5) 0.8777(4) 0.0509(11) Uani 1 1 d . . .
H14 H 0.2922 0.5038 0.9157 0.061 Uiso 1 1 calc R A .
C15 C 0.2068(6) 0.7660(5) 0.9486(4) 0.0547(11) Uani 1 1 d . A .
C16 C 0.3121(6) 0.7648(4) 0.9901(4) 0.0554(12) Uani 1 1 d . . .
C17 C 0.4295(6) 0.7625(4) 1.0402(4) 0.0560(12) Uani 1 1 d . A .
C18 C 0.5323(6) 0.7602(4) 1.0845(4) 0.0560(12) Uani 1 1 d . . .
C19 C 0.6514(6) 0.7520(5) 1.1405(4) 0.0561(12) Uani 1 1 d . A .
C20 C 0.6492(7) 0.8731(6) 1.1778(5) 0.0703(14) Uani 1 1 d . . .
H20A H 0.5710 0.9610 1.1639 0.084 Uiso 1 1 calc R A .
C21 C 0.7638(8) 0.8643(7) 1.2364(6) 0.0872(18) Uani 1 1 d . A .
H21A H 0.7600 0.9468 1.2610 0.105 Uiso 1 1 calc R . .
C22 C 0.8799(8) 0.7386(7) 1.2580(6) 0.0891(19) Uani 1 1 d . . .
H22A H 0.9530 0.7355 1.2985 0.107 Uiso 1 1 calc R A .
C23 C 0.8911(6) 0.6106(6) 1.2189(5) 0.0653(13) Uani 1 1 d . . .
C24 C 0.7767(5) 0.6160(5) 1.1599(4) 0.0517(11) Uani 1 1 d . . .

loop_
_atom_site_aniso_label
_atom_site_aniso_U_11
_atom_site_aniso_U_22
_atom_site_aniso_U_33
_atom_site_aniso_U_23
_atom_site_aniso_U_13
_atom_site_aniso_U_12
O1 0.092(3) 0.122(4) 0.199(5) -0.078(4) -0.090(4) 0.011(3)
C1 0.125(7) 0.164(9) 0.142(8) 0.000(7) -0.052(6) 0.013(6)
C2 0.124(7) 0.163(9) 0.138(7) -0.041(7) -0.032(6) 0.018(6)
C3 0.121(6) 0.126(6) 0.112(6) -0.025(5) -0.049(5) -0.016(5)
C4 0.115(6) 0.151(8) 0.111(5) -0.027(5) -0.053(5) -0.036(5)
C5 0.149(6) 0.149(6) 0.202(7) -0.001(5) -0.133(6) -0.047(5)
C6 0.136(14) 0.105(14) 0.100(14) -0.005(9) 0.007(9) -0.035(9)
C6' 0.086(6) 0.133(8) 0.067(5) 0.002(5) -0.017(4) -0.058(6)
C7 0.055(3) 0.099(4) 0.086(4) -0.038(3) -0.036(3) -0.010(3)
C8 0.050(3) 0.076(3) 0.065(3) -0.024(2) -0.024(2) -0.004(2)
C9 0.063(3) 0.096(4) 0.087(4) -0.035(3) -0.040(3) 0.003(3)
C10 0.068(3) 0.077(4) 0.083(4) -0.029(3) -0.037(3) 0.011(3)
C11 0.065(3) 0.061(3) 0.069(3) -0.021(2) -0.024(2) -0.004(2)
C12 0.051(2) 0.054(3) 0.054(3) -0.011(2) -0.016(2) -0.009(2)
C13 0.044(2) 0.059(3) 0.043(2) -0.0084(19) -0.0117(18) -0.013(2)
C14 0.051(2) 0.057(3) 0.048(2) -0.0113(19) -0.0162(19) -0.016(2)
C15 0.058(3) 0.047(3) 0.058(3) -0.013(2) -0.018(2) -0.010(2)
C16 0.055(3) 0.044(3) 0.066(3) -0.014(2) -0.019(2) -0.0090(19)
C17 0.057(3) 0.041(2) 0.069(3) -0.013(2) -0.022(2) -0.0076(19)
C18 0.058(3) 0.042(2) 0.069(3) -0.012(2) -0.023(2) -0.010(2)
C19 0.055(3) 0.052(3) 0.065(3) -0.015(2) -0.017(2) -0.017(2)
C20 0.068(3) 0.060(3) 0.094(4) -0.024(3) -0.027(3) -0.020(2)
C21 0.082(4) 0.078(4) 0.119(5) -0.045(3) -0.030(3) -0.024(3)
C22 0.077(4) 0.093(4) 0.124(5) -0.050(4) -0.046(4) -0.016(3)
C23 0.059(3) 0.076(3) 0.070(3) -0.031(3) -0.020(2) -0.015(2)
C24 0.047(2) 0.060(3) 0.054(2) -0.016(2) -0.0143(19) -0.019(2)

loop_
_atom_type_symbol
_atom_type_description
_atom_type_scat_dispersion_real
_atom_type_scat_dispersion_imag
_atom_type_scat_source
C C 0.0033 0.0016 'International Tables Vol C Tables 4.2.6.8 and 6.1.1.4'
H H 0.0000 0.0000 'International Tables Vol C Tables 4.2.6.8 and 6.1.1.4'
O O 0.0106 0.0060 'International Tables Vol C Tables 4.2.6.8 and 6.1.1.4'

loop_
_geom_angle_atom_site_label_1
_geom_angle_atom_site_label_2
_geom_angle_atom_site_label_3
_geom_angle
_geom_angle_site_symmetry_1
_geom_angle_site_symmetry_3
_geom_angle_publ_flag
C6' O1 C7 118.5(6) . . ?
C6' O1 C6 79.3(7) . . ?
C7 O1 C6 156.6(9) . . ?
C3 C2 C1 114.9(10) . . ?
C2 C3 C4 115.2(8) . . ?
C5 C4 C3 109.5(6) . . ?
C4 C5 C6 103.4(13) . . ?
C4 C5 C6' 108.6(7) . . ?
C6 C5 C6' 68.3(6) . . ?
O1 C6 C5 105.3(9) . . ?
O1 C6' C5 104.6(6) . . ?
O1 C7 C8 117.5(5) . . ?
O1 C7 C23 120.6(5) . 2_667 ?
C8 C7 C23 121.6(4) . 2_667 ?
C7 C8 C13 118.8(4) . . ?
C7 C8 C9 121.9(5) . . ?
C13 C8 C9 119.3(5) . . ?
C10 C9 C8 120.4(5) . . ?
C9 C10 C11 121.1(5) . . ?
C12 C11 C10 121.3(5) . . ?
C11 C12 C15 120.5(4) . . ?
C11 C12 C13 119.5(4) . . ?
C15 C12 C13 119.9(4) . . ?
C14 C13 C8 120.0(4) . . ?
C14 C13 C12 121.7(4) . . ?
C8 C13 C12 118.3(4) . . ?
C13 C14 C24 120.9(4) . 2_667 ?
C16 C15 C12 178.2(5) . . ?
C15 C16 C17 178.7(5) . . ?
C18 C17 C16 179.7(5) . . ?
C17 C18 C19 177.4(5) . . ?
C20 C19 C18 120.5(4) . . ?
C20 C19 C24 119.3(4) . . ?
C18 C19 C24 120.3(4) . . ?
C19 C20 C21 120.6(5) . . ?
C22 C21 C20 121.6(5) . . ?
C21 C22 C23 120.5(5) . . ?
C7 C23 C24 118.7(4) 2_667 . ?
C7 C23 C22 122.1(5) 2_667 . ?
C24 C23 C22 119.2(5) . . ?
C14 C24 C23 120.1(4) 2_667 . ?
C14 C24 C19 121.0(4) 2_667 . ?
C23 C24 C19 118.8(4) . . ?

loop_
_geom_bond_atom_site_label_1
_geom_bond_atom_site_label_2
_geom_bond_distance
_geom_bond_site_symmetry_2
_geom_bond_publ_flag
O1 C6' 1.350(7) . ?
O1 C7 1.381(6) . ?
O1 C6 1.390(10) . ?
C1 C2 1.459(12) . ?
C2 C3 1.436(12) . ?
C3 C4 1.551(9) . ?
C4 C5 1.496(12) . ?
C5 C6 1.530(10) . ?
C5 C6' 1.581(8) . ?
C7 C8 1.395(7) . ?
C7 C23 1.412(7) 2_667 ?
C8 C13 1.423(6) . ?
C8 C9 1.431(7) . ?
C9 C10 1.347(7) . ?
C10 C11 1.393(7) . ?
C11 C12 1.377(6) . ?
C12 C15 1.420(6) . ?
C12 C13 1.438(6) . ?
C13 C14 1.394(6) . ?
C14 C24 1.394(6) 2_667 ?
C15 C16 1.206(6) . ?
C16 C17 1.373(6) . ?
C17 C18 1.204(6) . ?
C18 C19 1.415(6) . ?
C19 C20 1.384(6) . ?
C19 C24 1.453(6) . ?
C20 C21 1.400(7) . ?
C21 C22 1.353(8) . ?
C22 C23 1.430(7) . ?
C23 C7 1.412(7) 2_667 ?
C23 C24 1.413(6) . ?
C24 C14 1.394(6) 2_667 ?
